data_7703535
loop_
_publ_author_name
'Frogley, Benjamin J.'
'Hill, Anthony F.'

_publ_section_title
;
 Metal coordination to bipyridyl carbynes.
;
_journal_issue 10
_journal_name_full 'Dalton transactions (Cambridge, England : 2003)'
_journal_page_first 3272
_journal_page_last 3283
_journal_paper_doi 10.1039/c9dt04744a
_journal_volume 49
_journal_year 2020
_chemical_formula_moiety 'C36 H41 B Ir N8 O2 W, F6 P'
_chemical_formula_sum 'C36 H41 B F6 Ir N8 O2 P W'
_chemical_formula_weight 1149.60
_space_group_crystal_system triclinic
_space_group_IT_number 2
_space_group_name_Hall '-P 1'
_space_group_name_H-M_alt 'P -1'
_atom_sites_solution_hydrogens mixed
_audit_creation_method SHELXL-2016/6
_audit_update_record
;
2020-01-15 deposited with the CCDC.	2020-02-17 downloaded from the CCDC.
;
_cell_angle_alpha 114.140(4)
_cell_angle_beta 106.442(3)
_cell_angle_gamma 103.774(3)
_cell_formula_units_Z 2
_cell_length_a 12.8493(4)
_cell_length_b 13.8233(5)
_cell_length_c 14.5185(5)
_cell_measurement_reflns_used 5690
_cell_measurement_temperature 150.0(1)
_cell_measurement_theta_max 69.6820
_cell_measurement_theta_min 4.2320
_cell_volume 2064.34(18)
_computing_cell_refinement 'CrysAlisPro 1.171.40.36a (Rigaku OD, 2018)'
_computing_data_collection 'CrysAlisPro 1.171.40.36a (Rigaku OD, 2018)'
_computing_data_reduction 'CrysAlisPro 1.171.40.36a (Rigaku OD, 2018)'
_computing_molecular_graphics 'Mercury (Macrae et al., 2020)'
_computing_publication_material 'CIFTAB (Sheldrick, 2016)'
_computing_structure_refinement 'SHELXL-2016/6 (Sheldrick, 2016)'
_computing_structure_solution 'SHELXT 2014/5 (Sheldrick, 2014)'
_diffrn_ambient_temperature 150.0(1)
_diffrn_detector_area_resol_mean 8.1297
_diffrn_measured_fraction_theta_full 0.989
_diffrn_measured_fraction_theta_max 0.968
_diffrn_measurement_device_type 'SuperNova, Dual, Cu at home/near, EosS2'
_diffrn_measurement_method '\w scans'
_diffrn_radiation_type CuK\a
_diffrn_radiation_wavelength 1.54184
_diffrn_reflns_av_R_equivalents 0.0259
_diffrn_reflns_av_unetI/netI 0.0421
_diffrn_reflns_Laue_measured_fraction_full 0.989
_diffrn_reflns_Laue_measured_fraction_max 0.968
_diffrn_reflns_limit_h_max 15
_diffrn_reflns_limit_h_min -15
_diffrn_reflns_limit_k_max 16
_diffrn_reflns_limit_k_min -16
_diffrn_reflns_limit_l_max 17
_diffrn_reflns_limit_l_min -10
_diffrn_reflns_number 12056
_diffrn_reflns_point_group_measured_fraction_full 0.989
_diffrn_reflns_point_group_measured_fraction_max 0.968
_diffrn_reflns_theta_full 67.684
_diffrn_reflns_theta_max 70.763
_diffrn_reflns_theta_min 3.694
_diffrn_source 'micro-focus sealed X-ray tube'
_exptl_absorpt_coefficient_mu 12.194
_exptl_absorpt_correction_T_max 1.00000
_exptl_absorpt_correction_T_min 0.72130
_exptl_absorpt_correction_type multi-scan
_exptl_absorpt_process_details
;
CrysAlisPro 1.171.40.36a (Rigaku Oxford Diffraction, 2018)
Empirical absorption correction using spherical harmonics,
 implemented in SCALE3 ABSPACK scaling algorithm.
;
_exptl_crystal_colour green
_exptl_crystal_density_diffrn 1.849
_exptl_crystal_description needle
_exptl_crystal_F_000 1108
_exptl_crystal_size_max 0.200
_exptl_crystal_size_mid 0.066
_exptl_crystal_size_min 0.044
_refine_diff_density_max 1.938
_refine_diff_density_min -2.808
_refine_diff_density_rms 0.145
_refine_ls_extinction_method none
_refine_ls_goodness_of_fit_ref 1.028
_refine_ls_hydrogen_treatment mixed
_refine_ls_matrix_type full
_refine_ls_number_parameters 515
_refine_ls_number_reflns 7682
_refine_ls_number_restraints 1
_refine_ls_restrained_S_all 1.028
_refine_ls_R_factor_all 0.0407
_refine_ls_R_factor_gt 0.0354
_refine_ls_shift/su_max 0.002
_refine_ls_shift/su_mean 0.000
_refine_ls_structure_factor_coef Fsqd
_refine_ls_weighting_details 'w=1/[\s^2^(Fo^2^)+(0.0596P)^2^] where P=(Fo^2^+2Fc^2^)/3'
_refine_ls_weighting_scheme calc
_refine_ls_wR_factor_gt 0.0912
_refine_ls_wR_factor_ref 0.0972
_reflns_Friedel_coverage 0.000
_reflns_number_gt 6712
_reflns_number_total 7682
_reflns_threshold_expression 'I > 2\s(I)'
_cod_data_source_file c9dt04744a2.cif
_cod_data_source_block compound_12
_cod_depositor_comments 'Adding full bibliography for 7703525--7703535.cif.'
_cod_original_cell_volume 2064.34(14)
_cod_database_code 7703535
_shelx_shelxl_version_number 2016/6
_shelx_space_group_comment
;
The symmetry employed for this shelxl refinement is uniquely defined
by the following loop, which should always be used as a source of
symmetry information in preference to the above space-group names.
They are only intended as comments.
;

loop_
_space_group_symop_operation_xyz
'x, y, z'
'-x, -y, -z'

loop_
_atom_site_label
_atom_site_type_symbol
_atom_site_fract_x
_atom_site_fract_y
_atom_site_fract_z
_atom_site_U_iso_or_equiv
_atom_site_adp_type
_atom_site_occupancy
_atom_site_site_symmetry_order
_atom_site_calc_flag
_atom_site_refinement_flags_posn
_atom_site_refinement_flags_adp
_atom_site_refinement_flags_occupancy
_atom_site_disorder_assembly
_atom_site_disorder_group
Ir1 Ir 0.73344(2) 0.34699(2) 0.54781(2) 0.02426(8) Uani 1 1 d . . . . .
W1 W 0.69558(2) 0.48097(2) 0.26921(2) 0.02470(8) Uani 1 1 d . . . . .
P1 P 1.07754(14) 0.88108(13) 1.14716(14) 0.0387(3) Uani 1 1 d . . . . .
F4 F 1.1940(4) 0.9967(3) 1.2308(4) 0.0600(11) Uani 1 1 d . . . . .
F1 F 0.9597(3) 0.7639(3) 1.0601(3) 0.0496(9) Uani 1 1 d . . . . .
F5 F 0.9984(4) 0.9533(3) 1.1675(4) 0.0587(11) Uani 1 1 d . . . . .
F2 F 1.1574(3) 0.8073(3) 1.1272(4) 0.0541(10) Uani 1 1 d . . . . .
F6 F 1.0799(4) 0.8988(4) 1.0454(4) 0.0582(10) Uani 1 1 d . . . . .
N1 N 0.6793(4) 0.4700(4) 0.1051(4) 0.0312(9) Uani 1 1 d . . . . .
O1 O 0.6227(5) 0.6925(4) 0.3331(4) 0.0484(11) Uani 1 1 d . . . . .
N3 N 0.7387(4) 0.3295(4) 0.2042(3) 0.0276(9) Uani 1 1 d . . . . .
N8 N 0.8695(4) 0.4224(4) 0.7061(3) 0.0265(9) Uani 1 1 d . . . . .
F3 F 1.0726(5) 0.8599(4) 1.2459(4) 0.0651(12) Uani 1 1 d . . . . .
N2 N 0.6329(4) 0.3620(4) 0.0110(4) 0.0306(9) Uani 1 1 d . . . . .
N7 N 0.7999(4) 0.5251(3) 0.5933(3) 0.0245(8) Uani 1 1 d . . . . .
N4 N 0.6753(4) 0.2413(4) 0.0944(3) 0.0283(9) Uani 1 1 d . . . . .
O2 O 0.9571(4) 0.6714(4) 0.3998(4) 0.0464(10) Uani 1 1 d . . . . .
N6 N 0.4830(4) 0.2644(4) 0.0571(4) 0.0290(9) Uani 1 1 d . . . . .
N5 N 0.5121(4) 0.3498(4) 0.1632(4) 0.0312(9) Uani 1 1 d . . . . .
C4 C 0.7717(4) 0.5763(4) 0.5326(4) 0.0254(10) Uani 1 1 d . . . . .
C30 C 0.7171(4) 0.1561(5) 0.0746(4) 0.0275(10) Uani 1 1 d . . . . .
C29 C 0.8086(5) 0.1911(5) 0.1750(4) 0.0295(10) Uani 1 1 d . . . . .
H29 H 0.853508 0.150297 0.187803 0.035 Uiso 1 1 calc R U . . .
C8 C 0.8683(4) 0.5944(4) 0.7049(4) 0.0239(9) Uani 1 1 d . . . . .
C17 C 0.6461(5) 0.1936(4) 0.5472(5) 0.0329(11) Uani 1 1 d . . . . .
H17 H 0.674553 0.200541 0.620658 0.039 Uiso 1 1 calc R U . . .
C25 C 0.6349(5) 0.3754(6) -0.0763(5) 0.0373(13) Uani 1 1 d . . . . .
C9 C 0.9166(5) 0.5385(5) 0.7629(4) 0.0262(10) Uani 1 1 d . . . . .
C7 C 0.8964(4) 0.7131(4) 0.7612(4) 0.0278(10) Uani 1 1 d . . . . .
H7 H 0.940582 0.757755 0.838368 0.033 Uiso 1 1 calc R U . . .
C18 C 0.7234(5) 0.1765(5) 0.4945(5) 0.0358(12) Uani 1 1 d . . . . .
H18 H 0.794619 0.173492 0.538844 0.043 Uiso 1 1 calc R U . . .
C10 C 1.0115(5) 0.6017(5) 0.8692(4) 0.0282(10) Uani 1 1 d . . . . .
H10 H 1.043604 0.682314 0.907746 0.034 Uiso 1 1 calc R U . . .
C28 C 0.8204(4) 0.2985(4) 0.2528(4) 0.0253(10) Uani 1 1 d . . . . .
C33 C 0.4109(5) 0.3394(5) 0.1744(5) 0.0314(11) Uani 1 1 d . . . . .
C21 C 0.6153(5) 0.2617(5) 0.3713(4) 0.0364(12) Uani 1 1 d . . . . .
H21 H 0.633634 0.305829 0.335440 0.044 Uiso 1 1 calc R U . . .
C2 C 0.6480(5) 0.6126(5) 0.3065(4) 0.0352(12) Uani 1 1 d . . . . .
C34 C 0.3167(5) 0.2483(5) 0.0774(5) 0.0345(12) Uani 1 1 d . . . . .
H34 H 0.237249 0.223438 0.063955 0.041 Uiso 1 1 calc R U . . .
C11 C 1.0569(5) 0.5441(5) 0.9164(4) 0.0362(12) Uani 1 1 d . . . . .
H11 H 1.122402 0.584932 0.985410 0.043 Uiso 1 1 calc R U . . .
C6 C 0.8579(5) 0.7639(5) 0.7012(4) 0.0327(11) Uani 1 1 d . . . . .
H6 H 0.871299 0.841868 0.737100 0.039 Uiso 1 1 calc R U . . .
C27 C 0.9055(5) 0.3705(5) 0.3733(4) 0.0324(11) Uani 1 1 d . . . . .
H27A H 0.946487 0.448052 0.391023 0.049 Uiso 1 1 calc R U . . .
H27B H 0.961906 0.337906 0.388282 0.049 Uiso 1 1 calc R U . . .
H27C H 0.863022 0.371995 0.418336 0.049 Uiso 1 1 calc R U . . .
C13 C 0.9110(5) 0.3662(5) 0.7544(4) 0.0336(12) Uani 1 1 d . . . . .
H13 H 0.876294 0.285650 0.715825 0.040 Uiso 1 1 calc R U . . .
C5 C 0.7985(5) 0.6944(5) 0.5855(4) 0.0312(11) Uani 1 1 d . . . . .
H5 H 0.776320 0.727457 0.542865 0.037 Uiso 1 1 calc R U . . .
C35 C 0.3636(5) 0.2011(4) 0.0036(4) 0.0289(10) Uani 1 1 d . . . . .
C14 C 0.5578(5) 0.3024(5) 0.4393(4) 0.0328(11) Uani 1 1 d . . . . .
H14 H 0.542542 0.369049 0.440762 0.039 Uiso 1 1 calc R U . . .
C1 C 0.7228(4) 0.5131(4) 0.4116(4) 0.0279(10) Uani 1 1 d . . . . .
C24 C 0.6842(6) 0.4917(6) -0.0373(5) 0.0449(15) Uani 1 1 d . . . . .
H24 H 0.697957 0.525752 -0.078676 0.054 Uiso 1 1 calc R U . . .
C19 C 0.6836(6) 0.1050(5) 0.3696(5) 0.0419(14) Uani 1 1 d . . . . .
H19A H 0.648525 0.023385 0.344913 0.050 Uiso 1 1 calc R U . . .
H19B H 0.751998 0.118639 0.353171 0.050 Uiso 1 1 calc R U . . .
C32 C 0.4085(5) 0.4221(5) 0.2793(5) 0.0365(12) Uani 1 1 d . . . . .
H32A H 0.486924 0.462393 0.339217 0.055 Uiso 1 1 calc R U . . .
H32B H 0.355693 0.379905 0.298088 0.055 Uiso 1 1 calc R U . . .
H32C H 0.381475 0.477069 0.267901 0.055 Uiso 1 1 calc R U . . .
C20 C 0.5938(5) 0.1355(5) 0.3061(5) 0.0385(13) Uani 1 1 d . . . . .
H20A H 0.597696 0.118617 0.235697 0.046 Uiso 1 1 calc R U . . .
H20B H 0.514639 0.087487 0.289413 0.046 Uiso 1 1 calc R U . . .
C23 C 0.7097(5) 0.5492(6) 0.0753(5) 0.0370(13) Uani 1 1 d . . . . .
C31 C 0.6658(5) 0.0493(5) -0.0364(4) 0.0351(12) Uani 1 1 d . . . . .
H31A H 0.589002 0.000390 -0.051049 0.053 Uiso 1 1 calc R U . . .
H31B H 0.716949 0.008742 -0.036924 0.053 Uiso 1 1 calc R U . . .
H31C H 0.658204 0.069641 -0.093040 0.053 Uiso 1 1 calc R U . . .
C12 C 1.0041(5) 0.4251(5) 0.8600(5) 0.0351(12) Uani 1 1 d . . . . .
H12 H 1.030501 0.384541 0.892293 0.042 Uiso 1 1 calc R U . . .
C26 C 0.5942(6) 0.2733(6) -0.1907(5) 0.0484(16) Uani 1 1 d . . . . .
H26A H 0.638595 0.227292 -0.185732 0.073 Uiso 1 1 calc R U . . .
H26B H 0.606771 0.300336 -0.239528 0.073 Uiso 1 1 calc R U . . .
H26C H 0.511338 0.227116 -0.219717 0.073 Uiso 1 1 calc R U . . .
C3 C 0.8631(5) 0.6003(5) 0.3482(5) 0.0340(12) Uani 1 1 d . . . . .
C22 C 0.7624(7) 0.6757(6) 0.1548(6) 0.0490(16) Uani 1 1 d . . . . .
H22A H 0.701404 0.700044 0.167940 0.074 Uiso 1 1 calc R U . . .
H22B H 0.798806 0.715645 0.123944 0.074 Uiso 1 1 calc R U . . .
H22C H 0.821228 0.693585 0.224095 0.074 Uiso 1 1 calc R U . . .
C36 C 0.3026(5) 0.1029(5) -0.1143(5) 0.0402(13) Uani 1 1 d . . . . .
H36A H 0.316793 0.130552 -0.162346 0.060 Uiso 1 1 calc R U . . .
H36B H 0.218866 0.070561 -0.135832 0.060 Uiso 1 1 calc R U . . .
H36C H 0.332829 0.044440 -0.120779 0.060 Uiso 1 1 calc R U . . .
C16 C 0.5118(6) 0.1427(6) 0.4849(5) 0.0447(15) Uani 1 1 d . . . . .
H16A H 0.476620 0.125846 0.530478 0.054 Uiso 1 1 calc R U . . .
H16B H 0.485696 0.070414 0.416313 0.054 Uiso 1 1 calc R U . . .
C15 C 0.4680(6) 0.2266(6) 0.4566(6) 0.0453(15) Uani 1 1 d . . . . .
H15A H 0.394043 0.181985 0.389215 0.054 Uiso 1 1 calc R U . . .
H15B H 0.452519 0.275483 0.516881 0.054 Uiso 1 1 calc R U . . .
B1 B 0.5775(5) 0.2515(6) 0.0132(5) 0.0312(12) Uani 1 1 d D . . . .
H1 H 0.530(6) 0.171(4) -0.074(3) 0.05(2) Uiso 1 1 d D . . . .

loop_
_atom_site_aniso_label
_atom_site_aniso_U_11
_atom_site_aniso_U_22
_atom_site_aniso_U_33
_atom_site_aniso_U_23
_atom_site_aniso_U_13
_atom_site_aniso_U_12
Ir1 0.02649(12) 0.02139(12) 0.01803(12) 0.00817(9) 0.00582(9) 0.00710(9)
W1 0.02568(13) 0.02902(13) 0.02043(13) 0.01420(10) 0.00803(9) 0.01202(10)
P1 0.0369(8) 0.0272(7) 0.0423(8) 0.0155(6) 0.0096(7) 0.0113(6)
F4 0.047(2) 0.0297(19) 0.063(3) 0.0066(18) 0.003(2) 0.0087(17)
F1 0.042(2) 0.0315(18) 0.053(2) 0.0137(17) 0.0113(17) 0.0061(15)
F5 0.048(2) 0.036(2) 0.086(3) 0.025(2) 0.027(2) 0.0230(18)
F2 0.044(2) 0.041(2) 0.061(2) 0.0170(19) 0.0106(18) 0.0229(17)
F6 0.056(2) 0.056(2) 0.058(3) 0.034(2) 0.019(2) 0.013(2)
N1 0.033(2) 0.041(3) 0.029(2) 0.024(2) 0.0132(19) 0.017(2)
O1 0.067(3) 0.052(3) 0.048(3) 0.033(2) 0.029(2) 0.039(2)
N3 0.026(2) 0.027(2) 0.020(2) 0.0106(18) 0.0047(17) 0.0059(17)
N8 0.034(2) 0.027(2) 0.022(2) 0.0145(18) 0.0124(18) 0.0137(18)
F3 0.092(4) 0.053(2) 0.049(2) 0.027(2) 0.027(2) 0.030(2)
N2 0.031(2) 0.042(3) 0.022(2) 0.018(2) 0.0095(18) 0.017(2)
N7 0.028(2) 0.0222(19) 0.020(2) 0.0104(17) 0.0073(17) 0.0092(16)
N4 0.032(2) 0.034(2) 0.0168(19) 0.0107(18) 0.0087(17) 0.0155(19)
O2 0.034(2) 0.044(2) 0.043(2) 0.019(2) 0.0086(19) 0.0023(19)
N6 0.022(2) 0.033(2) 0.026(2) 0.0130(19) 0.0048(17) 0.0126(18)
N5 0.025(2) 0.040(2) 0.030(2) 0.021(2) 0.0071(18) 0.0138(19)
C4 0.020(2) 0.031(3) 0.027(2) 0.018(2) 0.0083(19) 0.0106(19)
C30 0.025(2) 0.030(3) 0.029(3) 0.017(2) 0.010(2) 0.012(2)
C29 0.027(2) 0.031(3) 0.023(2) 0.011(2) 0.006(2) 0.009(2)
C8 0.025(2) 0.027(2) 0.020(2) 0.011(2) 0.0091(19) 0.0108(19)
C17 0.040(3) 0.022(2) 0.034(3) 0.016(2) 0.016(2) 0.005(2)
C25 0.042(3) 0.058(4) 0.030(3) 0.031(3) 0.018(2) 0.029(3)
C9 0.029(2) 0.030(3) 0.021(2) 0.013(2) 0.010(2) 0.015(2)
C7 0.025(2) 0.023(2) 0.023(2) 0.006(2) 0.0047(19) 0.0072(19)
C18 0.045(3) 0.022(2) 0.033(3) 0.010(2) 0.011(3) 0.016(2)
C10 0.028(2) 0.027(2) 0.020(2) 0.011(2) 0.006(2) 0.005(2)
C28 0.018(2) 0.029(2) 0.024(2) 0.013(2) 0.0051(19) 0.0077(19)
C33 0.031(3) 0.040(3) 0.033(3) 0.026(2) 0.012(2) 0.018(2)
C21 0.041(3) 0.033(3) 0.021(2) 0.013(2) 0.004(2) 0.004(2)
C2 0.042(3) 0.041(3) 0.024(3) 0.019(2) 0.012(2) 0.018(3)
C34 0.029(3) 0.038(3) 0.038(3) 0.021(3) 0.013(2) 0.016(2)
C11 0.037(3) 0.041(3) 0.020(2) 0.016(2) 0.003(2) 0.010(2)
C6 0.029(3) 0.025(2) 0.030(3) 0.008(2) 0.004(2) 0.010(2)
C27 0.028(3) 0.037(3) 0.023(2) 0.012(2) 0.006(2) 0.012(2)
C13 0.048(3) 0.028(3) 0.028(3) 0.016(2) 0.014(2) 0.019(2)
C5 0.034(3) 0.032(3) 0.029(3) 0.017(2) 0.009(2) 0.018(2)
C35 0.028(3) 0.025(2) 0.027(3) 0.014(2) 0.005(2) 0.009(2)
C14 0.025(2) 0.032(3) 0.029(3) 0.012(2) 0.004(2) 0.008(2)
C1 0.028(2) 0.027(2) 0.035(3) 0.020(2) 0.011(2) 0.015(2)
C24 0.056(4) 0.067(4) 0.039(3) 0.042(3) 0.026(3) 0.033(3)
C19 0.055(4) 0.029(3) 0.032(3) 0.008(2) 0.018(3) 0.016(3)
C32 0.029(3) 0.049(3) 0.037(3) 0.024(3) 0.016(2) 0.020(2)
C20 0.039(3) 0.033(3) 0.028(3) 0.012(2) 0.009(2) 0.004(2)
C23 0.042(3) 0.050(3) 0.042(3) 0.036(3) 0.023(3) 0.027(3)
C31 0.035(3) 0.031(3) 0.026(3) 0.008(2) 0.008(2) 0.012(2)
C12 0.042(3) 0.041(3) 0.027(3) 0.024(2) 0.012(2) 0.017(3)
C26 0.061(4) 0.072(5) 0.025(3) 0.029(3) 0.019(3) 0.039(4)
C3 0.039(3) 0.039(3) 0.031(3) 0.023(3) 0.017(2) 0.017(3)
C22 0.069(5) 0.052(4) 0.050(4) 0.039(3) 0.031(3) 0.030(3)
C36 0.035(3) 0.032(3) 0.035(3) 0.011(3) 0.003(2) 0.011(2)
C16 0.039(3) 0.041(3) 0.037(3) 0.016(3) 0.016(3) -0.002(3)
C15 0.033(3) 0.047(4) 0.039(3) 0.013(3) 0.011(3) 0.011(3)
B1 0.027(3) 0.037(3) 0.023(3) 0.014(3) 0.008(2) 0.012(3)

loop_
_atom_type_symbol
_atom_type_description
_atom_type_scat_dispersion_real
_atom_type_scat_dispersion_imag
_atom_type_scat_source
C C 0.0181 0.0091 'International Tables Vol C Tables 4.2.6.8 and 6.1.1.4'
H H 0.0000 0.0000 'International Tables Vol C Tables 4.2.6.8 and 6.1.1.4'
B B 0.0090 0.0039 'International Tables Vol C Tables 4.2.6.8 and 6.1.1.4'
F F 0.0727 0.0534 'International Tables Vol C Tables 4.2.6.8 and 6.1.1.4'
Ir Ir -4.7710 6.5667 'International Tables Vol C Tables 4.2.6.8 and 6.1.1.4'
N N 0.0311 0.0180 'International Tables Vol C Tables 4.2.6.8 and 6.1.1.4'
O O 0.0492 0.0322 'International Tables Vol C Tables 4.2.6.8 and 6.1.1.4'
P P 0.2955 0.4335 'International Tables Vol C Tables 4.2.6.8 and 6.1.1.4'
W W -5.4734 5.5774 'International Tables Vol C Tables 4.2.6.8 and 6.1.1.4'

loop_
_geom_angle_atom_site_label_1
_geom_angle_atom_site_label_2
_geom_angle_atom_site_label_3
_geom_angle
_geom_angle_site_symmetry_1
_geom_angle_site_symmetry_3
_geom_angle_publ_flag
N8 Ir1 C18 95.7(2) . . ?
N8 Ir1 C14 152.14(19) . . ?
C18 Ir1 C14 97.5(2) . . ?
N8 Ir1 N7 78.82(16) . . ?
C18 Ir1 N7 159.6(2) . . ?
C14 Ir1 N7 96.12(19) . . ?
N8 Ir1 C17 93.87(19) . . ?
C18 Ir1 C17 39.0(2) . . ?
C14 Ir1 C17 81.4(2) . . ?
N7 Ir1 C17 159.66(19) . . ?
N8 Ir1 C21 169.5(2) . . ?
C18 Ir1 C21 80.0(2) . . ?
C14 Ir1 C21 38.4(2) . . ?
N7 Ir1 C21 101.91(19) . . ?
C17 Ir1 C21 88.7(2) . . ?
C1 W1 C2 85.3(2) . . ?
C1 W1 C3 82.0(2) . . ?
C2 W1 C3 86.2(2) . . ?
C1 W1 N3 102.33(18) . . ?
C2 W1 N3 172.20(19) . . ?
C3 W1 N3 96.2(2) . . ?
C1 W1 N5 105.3(2) . . ?
C2 W1 N5 93.9(2) . . ?
C3 W1 N5 172.68(19) . . ?
N3 W1 N5 82.85(17) . . ?
C1 W1 N1 171.3(2) . . ?
C2 W1 N1 89.26(19) . . ?
C3 W1 N1 90.92(19) . . ?
N3 W1 N1 83.27(16) . . ?
N5 W1 N1 81.76(17) . . ?
F4 P1 F3 91.6(3) . . ?
F4 P1 F5 90.0(2) . . ?
F3 P1 F5 89.8(3) . . ?
F4 P1 F6 89.9(3) . . ?
F3 P1 F6 178.4(3) . . ?
F5 P1 F6 90.6(3) . . ?
F4 P1 F1 178.8(3) . . ?
F3 P1 F1 89.6(2) . . ?
F5 P1 F1 90.2(2) . . ?
F6 P1 F1 88.9(2) . . ?
F4 P1 F2 90.2(2) . . ?
F3 P1 F2 89.7(3) . . ?
F5 P1 F2 179.5(3) . . ?
F6 P1 F2 89.9(2) . . ?
F1 P1 F2 89.6(2) . . ?
C23 N1 N2 107.5(4) . . ?
C23 N1 W1 134.1(4) . . ?
N2 N1 W1 118.4(3) . . ?
C28 N3 N4 106.5(4) . . ?
C28 N3 W1 132.5(3) . . ?
N4 N3 W1 121.0(3) . . ?
C9 N8 C13 119.3(5) . . ?
C9 N8 Ir1 114.3(3) . . ?
C13 N8 Ir1 126.4(4) . . ?
C25 N2 N1 108.6(5) . . ?
C25 N2 B1 130.2(5) . . ?
N1 N2 B1 120.8(4) . . ?
C8 N7 C4 118.1(4) . . ?
C8 N7 Ir1 110.7(3) . . ?
C4 N7 Ir1 130.5(3) . . ?
C30 N4 N3 110.2(4) . . ?
C30 N4 B1 129.8(4) . . ?
N3 N4 B1 120.0(4) . . ?
C35 N6 N5 109.3(4) . . ?
C35 N6 B1 129.1(5) . . ?
N5 N6 B1 121.6(4) . . ?
C33 N5 N6 107.0(4) . . ?
C33 N5 W1 133.0(4) . . ?
N6 N5 W1 119.6(3) . . ?
N7 C4 C5 120.7(5) . . ?
N7 C4 C1 121.9(4) . . ?
C5 C4 C1 117.1(4) . . ?
N4 C30 C29 106.7(5) . . ?
N4 C30 C31 122.7(5) . . ?
C29 C30 C31 130.7(5) . . ?
C30 C29 C28 107.0(5) . . ?
C30 C29 H29 126.5 . . ?
C28 C29 H29 126.5 . . ?
N7 C8 C7 122.4(4) . . ?
N7 C8 C9 116.1(4) . . ?
C7 C8 C9 121.4(5) . . ?
C18 C17 C16 124.2(5) . . ?
C18 C17 Ir1 69.4(3) . . ?
C16 C17 Ir1 113.5(4) . . ?
C18 C17 H17 113.9 . . ?
C16 C17 H17 113.9 . . ?
Ir1 C17 H17 113.9 . . ?
N2 C25 C24 107.9(5) . . ?
N2 C25 C26 121.8(6) . . ?
C24 C25 C26 130.2(5) . . ?
N8 C9 C10 121.0(5) . . ?
N8 C9 C8 116.5(4) . . ?
C10 C9 C8 122.4(5) . . ?
C6 C7 C8 119.3(5) . . ?
C6 C7 H7 120.3 . . ?
C8 C7 H7 120.3 . . ?
C17 C18 C19 124.9(6) . . ?
C17 C18 Ir1 71.6(3) . . ?
C19 C18 Ir1 112.8(4) . . ?
C17 C18 H18 113.5 . . ?
C19 C18 H18 113.5 . . ?
Ir1 C18 H18 113.5 . . ?
C11 C10 C9 119.6(5) . . ?
C11 C10 H10 120.2 . . ?
C9 C10 H10 120.2 . . ?
N3 C28 C29 109.7(4) . . ?
N3 C28 C27 123.1(5) . . ?
C29 C28 C27 127.2(5) . . ?
N5 C33 C34 110.1(5) . . ?
N5 C33 C32 121.7(5) . . ?
C34 C33 C32 128.2(5) . . ?
C14 C21 C20 123.6(5) . . ?
C14 C21 Ir1 68.6(3) . . ?
C20 C21 Ir1 113.3(4) . . ?
C14 C21 H21 114.4 . . ?
C20 C21 H21 114.4 . . ?
Ir1 C21 H21 114.3 . . ?
O1 C2 W1 177.2(5) . . ?
C33 C34 C35 106.5(5) . . ?
C33 C34 H34 126.8 . . ?
C35 C34 H34 126.8 . . ?
C10 C11 C12 119.0(5) . . ?
C10 C11 H11 120.5 . . ?
C12 C11 H11 120.5 . . ?
C7 C6 C5 117.9(5) . . ?
C7 C6 H6 121.1 . . ?
C5 C6 H6 121.1 . . ?
C28 C27 H27A 109.5 . . ?
C28 C27 H27B 109.5 . . ?
H27A C27 H27B 109.5 . . ?
C28 C27 H27C 109.5 . . ?
H27A C27 H27C 109.5 . . ?
H27B C27 H27C 109.5 . . ?
N8 C13 C12 121.8(5) . . ?
N8 C13 H13 119.1 . . ?
C12 C13 H13 119.1 . . ?
C6 C5 C4 120.9(5) . . ?
C6 C5 H5 119.6 . . ?
C4 C5 H5 119.6 . . ?
N6 C35 C34 107.2(5) . . ?
N6 C35 C36 122.9(5) . . ?
C34 C35 C36 129.9(5) . . ?
C21 C14 C15 124.8(5) . . ?
C21 C14 Ir1 73.0(3) . . ?
C15 C14 Ir1 111.1(4) . . ?
C21 C14 H14 113.6 . . ?
C15 C14 H14 113.6 . . ?
Ir1 C14 H14 113.6 . . ?
C4 C1 W1 160.2(4) . . ?
C25 C24 C23 107.2(5) . . ?
C25 C24 H24 126.4 . . ?
C23 C24 H24 126.4 . . ?
C18 C19 C20 111.4(5) . . ?
C18 C19 H19A 109.3 . . ?
C20 C19 H19A 109.3 . . ?
C18 C19 H19B 109.3 . . ?
C20 C19 H19B 109.3 . . ?
H19A C19 H19B 108.0 . . ?
C33 C32 H32A 109.5 . . ?
C33 C32 H32B 109.5 . . ?
H32A C32 H32B 109.5 . . ?
C33 C32 H32C 109.5 . . ?
H32A C32 H32C 109.5 . . ?
H32B C32 H32C 109.5 . . ?
C21 C20 C19 112.3(5) . . ?
C21 C20 H20A 109.2 . . ?
C19 C20 H20A 109.2 . . ?
C21 C20 H20B 109.2 . . ?
C19 C20 H20B 109.2 . . ?
H20A C20 H20B 107.9 . . ?
N1 C23 C24 108.7(6) . . ?
N1 C23 C22 123.1(5) . . ?
C24 C23 C22 128.2(5) . . ?
C30 C31 H31A 109.5 . . ?
C30 C31 H31B 109.5 . . ?
H31A C31 H31B 109.5 . . ?
C30 C31 H31C 109.5 . . ?
H31A C31 H31C 109.5 . . ?
H31B C31 H31C 109.5 . . ?
C11 C12 C13 119.2(5) . . ?
C11 C12 H12 120.4 . . ?
C13 C12 H12 120.4 . . ?
C25 C26 H26A 109.5 . . ?
C25 C26 H26B 109.5 . . ?
H26A C26 H26B 109.5 . . ?
C25 C26 H26C 109.5 . . ?
H26A C26 H26C 109.5 . . ?
H26B C26 H26C 109.5 . . ?
O2 C3 W1 175.1(5) . . ?
C23 C22 H22A 109.5 . . ?
C23 C22 H22B 109.5 . . ?
H22A C22 H22B 109.5 . . ?
C23 C22 H22C 109.5 . . ?
H22A C22 H22C 109.5 . . ?
H22B C22 H22C 109.5 . . ?
C35 C36 H36A 109.5 . . ?
C35 C36 H36B 109.5 . . ?
H36A C36 H36B 109.5 . . ?
C35 C36 H36C 109.5 . . ?
H36A C36 H36C 109.5 . . ?
H36B C36 H36C 109.5 . . ?
C17 C16 C15 111.8(5) . . ?
C17 C16 H16A 109.3 . . ?
C15 C16 H16A 109.3 . . ?
C17 C16 H16B 109.3 . . ?
C15 C16 H16B 109.3 . . ?
H16A C16 H16B 107.9 . . ?
C14 C15 C16 112.0(5) . . ?
C14 C15 H15A 109.2 . . ?
C16 C15 H15A 109.2 . . ?
C14 C15 H15B 109.2 . . ?
C16 C15 H15B 109.2 . . ?
H15A C15 H15B 107.9 . . ?
N6 B1 N4 108.9(4) . . ?
N6 B1 N2 108.1(5) . . ?
N4 B1 N2 108.6(4) . . ?
N6 B1 H1 107(4) . . ?
N4 B1 H1 113(4) . . ?
N2 B1 H1 112(3) . . ?

loop_
_geom_bond_atom_site_label_1
_geom_bond_atom_site_label_2
_geom_bond_distance
_geom_bond_site_symmetry_2
_geom_bond_publ_flag
Ir1 N8 2.080(4) . ?
Ir1 C18 2.116(5) . ?
Ir1 C14 2.118(5) . ?
Ir1 N7 2.139(4) . ?
Ir1 C17 2.144(5) . ?
Ir1 C21 2.176(5) . ?
W1 C1 1.833(5) . ?
W1 C2 1.973(6) . ?
W1 C3 2.009(6) . ?
W1 N3 2.195(4) . ?
W1 N5 2.201(4) . ?
W1 N1 2.270(4) . ?
P1 F4 1.585(4) . ?
P1 F3 1.591(5) . ?
P1 F5 1.591(4) . ?
P1 F6 1.600(4) . ?
P1 F1 1.609(4) . ?
P1 F2 1.613(4) . ?
N1 C23 1.348(7) . ?
N1 N2 1.378(7) . ?
O1 C2 1.169(7) . ?
N3 C28 1.351(6) . ?
N3 N4 1.376(6) . ?
N8 C9 1.339(7) . ?
N8 C13 1.345(7) . ?
N2 C25 1.361(7) . ?
N2 B1 1.542(8) . ?
N7 C8 1.356(6) . ?
N7 C4 1.364(6) . ?
N4 C30 1.366(7) . ?
N4 B1 1.539(7) . ?
O2 C3 1.143(7) . ?
N6 C35 1.361(7) . ?
N6 N5 1.372(6) . ?
N6 B1 1.536(7) . ?
N5 C33 1.337(7) . ?
C4 C5 1.391(7) . ?
C4 C1 1.450(7) . ?
C30 C29 1.388(7) . ?
C30 C31 1.483(7) . ?
C29 C28 1.388(7) . ?
C29 H29 0.9300 . ?
C8 C7 1.394(7) . ?
C8 C9 1.469(7) . ?
C17 C18 1.421(8) . ?
C17 C16 1.520(8) . ?
C17 H17 0.9800 . ?
C25 C24 1.368(10) . ?
C25 C26 1.504(9) . ?
C9 C10 1.399(7) . ?
C7 C6 1.385(7) . ?
C7 H7 0.9300 . ?
C18 C19 1.515(8) . ?
C18 H18 0.9800 . ?
C10 C11 1.373(8) . ?
C10 H10 0.9300 . ?
C28 C27 1.491(7) . ?
C33 C34 1.376(8) . ?
C33 C32 1.499(8) . ?
C21 C14 1.412(8) . ?
C21 C20 1.512(8) . ?
C21 H21 0.9800 . ?
C34 C35 1.385(8) . ?
C34 H34 0.9300 . ?
C11 C12 1.374(8) . ?
C11 H11 0.9300 . ?
C6 C5 1.390(7) . ?
C6 H6 0.9300 . ?
C27 H27A 0.9600 . ?
C27 H27B 0.9600 . ?
C27 H27C 0.9600 . ?
C13 C12 1.386(8) . ?
C13 H13 0.9300 . ?
C5 H5 0.9300 . ?
C35 C36 1.490(7) . ?
C14 C15 1.514(8) . ?
C14 H14 0.9800 . ?
C24 C23 1.387(9) . ?
C24 H24 0.9300 . ?
C19 C20 1.519(9) . ?
C19 H19A 0.9700 . ?
C19 H19B 0.9700 . ?
C32 H32A 0.9600 . ?
C32 H32B 0.9600 . ?
C32 H32C 0.9600 . ?
C20 H20A 0.9700 . ?
C20 H20B 0.9700 . ?
C23 C22 1.480(9) . ?
C31 H31A 0.9600 . ?
C31 H31B 0.9600 . ?
C31 H31C 0.9600 . ?
C12 H12 0.9300 . ?
C26 H26A 0.9600 . ?
C26 H26B 0.9600 . ?
C26 H26C 0.9600 . ?
C22 H22A 0.9600 . ?
C22 H22B 0.9600 . ?
C22 H22C 0.9600 . ?
C36 H36A 0.9600 . ?
C36 H36B 0.9600 . ?
C36 H36C 0.9600 . ?
C16 C15 1.550(10) . ?
C16 H16A 0.9700 . ?
C16 H16B 0.9700 . ?
C15 H15A 0.9700 . ?
C15 H15B 0.9700 . ?
B1 H1 1.14(2) . ?

loop_
_smtbx_masks_void_nr
_smtbx_masks_void_average_x
_smtbx_masks_void_average_y
_smtbx_masks_void_average_z
_smtbx_masks_void_volume
_smtbx_masks_void_count_electrons
_smtbx_masks_void_content
1 0.000 0.000 0.500 189.4 52.3 ?
